data_2004417
loop_
_publ_author_name
'Lis, T.'
'Jerzykiewicz, L. B.'

_publ_section_title
;
 Disodium <small>D</small>-3-Phosphoglycerate (a Reinvestigation at 80
 K) and Bis(cyclohexylammonium) <small>D</small>-3-Phosphoglycerate
 Dihydrate at 85 K
;
_journal_issue 1
_journal_name_full 'Acta Crystallographica Section C'
_journal_page_first 129
_journal_page_last 134
_journal_paper_doi 10.1107/S0108270195009905
_journal_volume 52
_journal_year 1996
_chemical_formula_moiety '2C6 H14 N 1+, C3 H5 O7 P 2- , 2H2 O'
_chemical_formula_sum 'C15 H37 N2 O9 P'
_chemical_formula_weight 420.44
_chemical_name_systematic
;
bis(cyclohexylammonium) D-3-phosphoglycerate dihydrate
;
_space_group_IT_number 4
_symmetry_cell_setting monoclinic
_symmetry_space_group_name_Hall 'P 2yb'
_symmetry_space_group_name_H-M 'P 1 21 1'
_cell_angle_alpha 90.
_cell_angle_beta 94.64(6)
_cell_angle_gamma 90.
_cell_formula_units_Z 2
_cell_length_a 12.427(5)
_cell_length_b 6.556(3)
_cell_length_c 13.085(5)
_cell_measurement_reflns_used 49
_cell_measurement_temperature 85(2)
_cell_measurement_theta_max 14
_cell_measurement_theta_min 10
_cell_volume 1062.6(8)
_computing_cell_refinement 'Kuma KM4 Software (Kuma Diffraction, 1989)'
_computing_data_collection 'Kuma KM4 Software (Kuma Diffraction, 1989)'
_computing_data_reduction 'Kuma KM4 Software (Kuma Diffraction, 1989)'
_computing_molecular_graphics 'ORTEPII (Johnson, 1976)'
_computing_structure_refinement 'SHELXL-93 (Sheldrick, 1993)'
_computing_structure_solution 'SHELXS-86 (Sheldrick, 1990)'
_diffrn_ambient_temperature 85(2)
_diffrn_measurement_device 'Kuma KM-4 diffractometer'
_diffrn_measurement_method \w/2\q
_diffrn_radiation_monochromator graphite
_diffrn_radiation_source 'fine-focus sealed tube'
_diffrn_radiation_type MoK\a
_diffrn_radiation_wavelength 0.71069
_diffrn_reflns_av_R_equivalents 0.0220
_diffrn_reflns_av_sigmaI/netI 0.0390
_diffrn_reflns_limit_h_max 17
_diffrn_reflns_limit_h_min 0
_diffrn_reflns_limit_k_max 9
_diffrn_reflns_limit_k_min 0
_diffrn_reflns_limit_l_max 18
_diffrn_reflns_limit_l_min -18
_diffrn_reflns_number 3381
_diffrn_reflns_theta_max 30
_diffrn_reflns_theta_min 2
_diffrn_standards_decay_% 3
_diffrn_standards_interval_count 100
_diffrn_standards_number 3
_exptl_absorpt_coefficient_mu 0.176
_exptl_absorpt_correction_type none
_exptl_crystal_colour colourless
_exptl_crystal_density_diffrn 1.314(2)
_exptl_crystal_density_meas '          [1.290]'
_exptl_crystal_density_method 'flotation in CHCl~3~/C~6~H~5~Cl'
_exptl_crystal_description Plate
_exptl_crystal_F_000 456
_exptl_crystal_size_max 0.5
_exptl_crystal_size_mid 0.15
_exptl_crystal_size_min 0.15
_refine_diff_density_max 0.42
_refine_diff_density_min -0.22
_refine_ls_abs_structure_details 'Flack (1983)'
_refine_ls_abs_structure_Flack -0.12(8)
_refine_ls_extinction_method none
_refine_ls_goodness_of_fit_obs 1.094
_refine_ls_hydrogen_treatment refall
_refine_ls_matrix_type full
_refine_ls_number_parameters 391
_refine_ls_number_reflns 3328
_refine_ls_number_restraints 0
_refine_ls_restrained_S_obs 1.094
_refine_ls_R_factor_all 0.0494
_refine_ls_R_factor_obs 0.0295
_refine_ls_shift/esd_max 0.126
_refine_ls_shift/esd_mean 0.006
_refine_ls_structure_factor_coef Fsqd
_refine_ls_weighting_details 'w = 1/[\s^2^(Fo^2^)+(0.048P)^2^] where P=(Fo^2^+2Fc^2^)/3'
_refine_ls_weighting_scheme calc
_refine_ls_wR_factor_all 0.0764
_refine_ls_wR_factor_obs 0.0699
_reflns_number_observed 2746
_reflns_number_total 3328
_reflns_observed_criterion >2sigma(I)
_cod_data_source_file mu1203.cif
_cod_data_source_block mu1203b
_cod_depositor_comments
;
The following automatic conversions were performed:

'_refine_ls_weighting_scheme' value 'w = 1/[\s^2^(Fo^2^)+(0.048P)^2^]
where P=(Fo^2^+2Fc^2^)/3' was changed to 'calc'. New tag
'_refine_ls_weighting_details' was created. The value of the new tag
was set to 'w = 1/[\s^2^(Fo^2^)+(0.048P)^2^] where
P=(Fo^2^+2Fc^2^)/3'.

Automatic conversion script
Id: cif_fix_values 3143 2015-03-26 13:38:13Z robertas 
;
_cod_original_cell_volume '1062.6(8)  [1087.3(13)]'
_cod_original_sg_symbol_Hall 'P 2y1'
_cod_original_sg_symbol_H-M 'P 21'
_cod_database_code 2004417

loop_
_symmetry_equiv_pos_as_xyz
'x, y, z'
'-x, y+1/2, -z'

loop_
_atom_site_aniso_label
_atom_site_aniso_U_11
_atom_site_aniso_U_22
_atom_site_aniso_U_33
_atom_site_aniso_U_12
_atom_site_aniso_U_13
_atom_site_aniso_U_23
P 0.0079(2) 0.0075(2) 0.0079(2) -0.0007(2) 0.00133(13) -0.0003(2)
O(3) 0.0090(6) 0.0119(6) 0.0107(6) -0.0016(5) 0.0031(5) -0.0028(5)
O(31) 0.0126(6) 0.0124(7) 0.0098(6) -0.0011(6) 0.0026(5) -0.0003(5)
O(32) 0.0142(7) 0.0091(7) 0.0114(6) -0.0003(6) -0.0010(5) 0.0016(6)
O(33) 0.0143(7) 0.0076(6) 0.0144(6) -0.0007(5) 0.0014(5) 0.0014(6)
O(2) 0.0122(6) 0.0074(6) 0.0149(6) -0.0004(5) 0.0021(5) 0.0002(5)
O(1) 0.0142(6) 0.0127(6) 0.0155(6) -0.0023(6) 0.0070(5) -0.0025(6)
O(11) 0.0123(6) 0.0094(7) 0.0212(7) 0.0003(5) 0.0030(5) -0.0021(6)
C(3) 0.0107(7) 0.0127(9) 0.0120(8) -0.0031(7) 0.0042(6) -0.0039(7)
C(2) 0.0089(7) 0.0088(9) 0.0103(7) -0.0012(6) 0.0022(6) -0.0003(7)
C(1) 0.0078(7) 0.0101(8) 0.0092(7) 0.0015(7) 0.0007(6) -0.0002(7)
O(4) 0.0222(7) 0.0114(8) 0.0190(7) -0.0032(6) 0.0068(6) -0.0014(6)
O(5) 0.0179(7) 0.0137(7) 0.0125(6) 0.0030(6) -0.0001(5) -0.0003(6)
N(1) 0.0134(7) 0.0095(7) 0.0107(7) -0.0004(7) 0.0005(5) -0.0002(7)
C(11) 0.0129(7) 0.0094(8) 0.0104(7) 0.0005(7) 0.0018(6) 0.0009(7)
C(12) 0.0159(9) 0.0085(9) 0.0136(9) -0.0012(7) -0.0017(7) 0.0002(7)
C(13) 0.0187(10) 0.0125(9) 0.0145(9) -0.0050(8) -0.0014(7) 0.0025(8)
C(14) 0.0133(8) 0.0173(10) 0.0139(8) -0.0036(8) 0.0010(6) 0.0009(8)
C(15) 0.0137(9) 0.0153(9) 0.0191(10) 0.0007(8) 0.0037(8) -0.0014(8)
C(16) 0.0137(9) 0.0088(8) 0.0144(9) 0.0002(7) 0.0027(7) 0.0009(7)
N(2) 0.0099(7) 0.0106(8) 0.0107(7) -0.0006(6) 0.0025(6) -0.0002(6)
C(21) 0.0117(8) 0.0105(8) 0.0099(8) 0.0002(6) 0.0021(6) -0.0005(6)
C(22) 0.0142(9) 0.0088(8) 0.0180(9) -0.0004(7) -0.0011(7) -0.0005(8)
C(23) 0.0147(9) 0.0134(9) 0.0145(9) -0.0001(7) -0.0005(7) 0.0021(8)
C(24) 0.0152(8) 0.0145(9) 0.0169(8) -0.0002(9) -0.0023(7) -0.0005(9)
C(25) 0.0238(11) 0.0102(9) 0.0174(9) -0.0018(8) -0.0026(8) -0.0027(8)
C(26) 0.0195(10) 0.0083(9) 0.0158(8) -0.0004(7) -0.0044(8) 0.0005(7)

loop_
_atom_site_label
_atom_site_occupancy
_atom_site_fract_x
_atom_site_fract_y
_atom_site_fract_z
_atom_site_U_iso_or_equiv
_atom_site_thermal_displace_type
_atom_site_calc_flag
P 1 .53138(3) .25 .22303(3) .00773(9) Uani d
O(3) 1 .41008(10) .1920(3) .24639(10) .0104(3) Uani d
O(31) 1 .54891(12) .1384(3) .12539(10) .0115(3) Uani d
O(32) 1 .60392(11) .1602(3) .31760(11) .0117(3) Uani d
O(33) 1 .54615(11) .4771(3) .22420(10) .0121(3) Uani d
O(2) 1 .23177(11) .0081(3) .33010(11) .0114(3) Uani d
O(1) 1 .10608(11) .2417(3) .43965(10) .0138(2) Uani d
O(11) 1 .19783(11) .5267(3) .41106(11) .0142(3) Uani d
C(3) 1 .36314(14) .2839(4) .33159(14) .0116(4) Uani d
C(2) 1 .24505(14) .2218(3) .32411(13) .0093(4) Uani d
C(1) 1 .17888(14) .3393(3) .39974(13) .0090(4) Uani d
O(4) 1 .55534(13) -0.2137(3) .36839(12) .0172(3) Uani d
O(5) 1 .63618(11) .2777(3) .52943(11) .0147(3) Uani d
N(1) 1 .54553(12) .2571(3) -.08237(11) .0112(3) Uani d
C(11) 1 .66171(14) .2753(4) -0.10562(13) .0108(4) Uani d
C(12) 1 .71470(16) .4517(4) -.04432(15) .0128(4) Uani d
C(13) 1 .83290(17) .4713(4) -.06674(16) .0154(4) Uani d
C(14) 1 .89429(14) .2732(4) -.04330(14) .0148(4) Uani d
C(15) 1 .83961(16) .0934(4) -0.10142(16) .0159(4) Uani d
C(16) 1 .72018(16) .0747(4) -.07986(15) .0122(4) Uani d
N(2) 1 .03981(13) -0.1681(3) .41819(12) .0103(3) Uani d
C(21) 1 -.02610(15) -0.1916(3) .31727(14) .0106(4) Uani d
C(22) 1 -0.10302(16) -.0113(4) .30000(15) .0138(4) Uani d
C(23) 1 -0.17033(17) -.0368(4) .19819(16) .0143(4) Uani d
C(24) 1 -0.23176(14) -0.2376(4) .19412(14) .0157(4) Uani d
C(25) 1 -0.15598(19) -0.4192(4) .21391(17) .0174(4) Uani d
C(26) 1 -.08634(17) -0.3937(4) .31581(16) .0149(4) Uani d
H(32) 1 .593(3) .061(7) .327(3) .026(9) Uiso d
H(20) 1 .272(2) -.038(6) .376(2) .021(8) Uiso d
H(3) 1 .374(2) .434(5) .3261(19) .009(6) Uiso d
H(3') 1 .4028(19) .229(5) .3946(19) .010(6) Uiso d
H(2) 1 .2117(18) .268(5) .2554(17) .006(5) Uiso d
H(4) 1 .506(3) -0.208(6) .393(3) .025(8) Uiso d
H(41) 1 .557(3) -0.319(6) .323(3) .029(9) Uiso d
H(5) 1 .626(3) .280(7) .468(3) .032(9) Uiso d
H(51) 1 .678(2) .191(5) .547(2) .013(7) Uiso d
H(11N) 1 .511(2) .164(5) -0.118(2) .011(7) Uiso d
H(12N) 1 .511(3) .376(6) -.098(3) .024(8) Uiso d
H(13N) 1 .543(2) .221(5) -.018(2) .013(6) Uiso d
H(11) 1 .6640(18) .310(4) -0.1790(18) .005(6) Uiso d
H(12) 1 .699(2) .434(5) .029(2) .017(7) Uiso d
H(121) 1 .676(2) .573(5) -.064(2) .009(6) Uiso d
H(13) 1 .863(3) .578(6) -.034(2) .026(8) Uiso d
H(131) 1 .839(2) .507(5) -0.140(2) .018(7) Uiso d
H(14) 1 .899(2) .244(7) .030(2) .027(8) Uiso d
H(141) 1 .966(2) .285(5) -.059(2) .018(7) Uiso d
H(15) 1 .875(2) -.044(5) -.081(2) .017(7) Uiso d
H(151) 1 .845(2) .122(5) -0.177(2) .017(7) Uiso d
H(16) 1 .681(2) -.036(5) -0.119(2) .016(7) Uiso d
H(161) 1 .715(2) .042(5) -.009(2) .018(7) Uiso d
H(21N) 1 .073(2) -.050(5) .422(2) .011(6) Uiso d
H(22N) 1 .091(2) -0.264(6) .419(2) .013(6) Uiso d
H(23N) 1 .001(2) -0.171(5) .468(2) .019(7) Uiso d
H(21) 1 .027(2) -0.201(5) .267(2) .016(7) Uiso d
H(22) 1 -.063(2) .131(6) .301(2) .021(8) Uiso d
H(221) 1 -0.1507(19) -.003(5) .3549(18) .005(6) Uiso d
H(23) 1 -0.216(2) .085(5) .180(2) .016(7) Uiso d
H(231) 1 -0.124(2) -.030(5) .144(2) .014(7) Uiso d
H(24) 1 -0.272(2) -0.257(6) .125(2) .020(7) Uiso d
H(241) 1 -0.282(2) -0.236(7) .246(2) .030(8) Uiso d
H(25) 1 -0.110(3) -0.428(6) .154(3) .034(9) Uiso d
H(251) 1 -0.197(2) -0.536(6) .220(2) .022(8) Uiso d
H(26) 1 -0.134(2) -0.396(5) .373(2) .019(7) Uiso d
H(261) 1 -.037(2) -0.496(6) .321(2) .021(8) Uiso d

loop_
_atom_type_symbol
_atom_type_description
_atom_type_scat_dispersion_real
_atom_type_scat_dispersion_imag
_atom_type_scat_source
C C 0.0033 0.0016 'International Tables Vol C Tables 4.2.6.8 and 6.1.1.4'
H H 0.0000 0.0000 'International Tables Vol C Tables 4.2.6.8 and 6.1.1.4'
N N 0.0061 0.0033 'International Tables Vol C Tables 4.2.6.8 and 6.1.1.4'
O O 0.0106 0.0060 'International Tables Vol C Tables 4.2.6.8 and 6.1.1.4'
P P 0.1023 0.0942 'International Tables Vol C Tables 4.2.6.8 and 6.1.1.4'

loop_
_geom_angle_atom_site_label_1
_geom_angle_atom_site_label_2
_geom_angle_atom_site_label_3
_geom_angle
_geom_angle_publ_flag
O(33) P O(31) 117.80(10) yes
O(33) P O(32) 107.40(10) yes
O(31) P O(32) 111.70(10) yes
O(33) P O(3) 110.40(10) yes
O(31) P O(3) 104.40(10) yes
O(32) P O(3) 104.30(10) yes
C(3) O(3) P 119.7(2) yes
O(3) C(3) C(2) 106.8(2) yes
O(2) C(2) C(3) 112.3(2) yes
O(2) C(2) C(1) 112.9(2) yes
C(3) C(2) C(1) 112.8(2) yes
O(1) C(1) O(11) 125.7(2) yes
O(1) C(1) C(2) 116.9(2) yes
O(11) C(1) C(2) 117.3(2) yes
N(1) C(11) C(12) 109.5(2) yes
N(1) C(11) C(16) 109.5(2) yes
C(12) C(11) C(16) 111.1(2) yes
C(11) C(12) C(13) 110.1(2) yes
C(14) C(13) C(12) 111.3(2) yes
C(13) C(14) C(15) 111.2(2) yes
C(14) C(15) C(16) 111.5(2) yes
C(11) C(16) C(15) 109.9(2) yes
N(2) C(21) C(26) 109.4(2) yes
N(2) C(21) C(22) 109.9(2) yes
C(26) C(21) C(22) 111.8(2) yes
C(23) C(22) C(21) 109.7(2) yes
C(24) C(23) C(22) 111.3(2) yes
C(23) C(24) C(25) 111.6(2) yes
C(24) C(25) C(26) 111.0(2) yes
C(21) C(26) C(25) 110.3(2) yes

loop_
_geom_bond_atom_site_label_1
_geom_bond_atom_site_label_2
_geom_bond_distance
_geom_bond_publ_flag
P O(31) 1.503(2) yes
P O(32) 1.584(2) yes
P O(33) 1.500(2) yes
P O(3) 1.608(2) yes
O(3) C(3) 1.432(2) yes
O(2) C(2) 1.414(2) yes
O(1) C(1) 1.255(2) yes
O(11) C(1) 1.258(2) yes
C(3) C(2) 1.519(2) yes
C(2) C(1) 1.543(2) yes
N(1) C(11) 1.504(2) yes
C(11) C(12) 1.526(3) yes
C(11) C(16) 1.527(3) yes
C(12) C(13) 1.526(3) yes
C(13) C(14) 1.525(3) yes
C(14) C(15) 1.532(3) yes
C(15) C(16) 1.538(3) yes
N(2) C(21) 1.504(3) yes
C(21) C(26) 1.521(3) yes
C(21) C(22) 1.525(3) yes
C(22) C(23) 1.524(3) yes
C(23) C(24) 1.521(3) yes
C(24) C(25) 1.527(3) yes
C(25) C(26) 1.539(3) yes

loop_
_geom_torsion_atom_site_label_1
_geom_torsion_atom_site_label_2
_geom_torsion_atom_site_label_3
_geom_torsion_atom_site_label_4
_geom_torsion
_geom_torsion_publ_flag
C(3) O(3) P O(31) -175.8(2) yes
C(3) O(3) P O(32) 66.8(2) yes
C(3) O(3) P O(33) -48.3(2) yes
P O(3) C(3) C(2) 172.3(2) yes
O(2) C(2) C(3) O(3) 61.2(2) yes
O(1) C(1) C(2) O(2) -14.8(3) yes
O(11) C(1) C(2) O(2) 169.6(2) yes
O(1) C(1) C(2) C(3) -143.4(2) yes
O(11) C(1) C(2) C(3) 41.0(3) yes
C(1) C(2) C(3) O(3) -170.0(2) yes
